data_2007258
loop_
_publ_author_name
'Hasegawa, Kazuhiro'
'Ishikawa, Kohki'
'Kawaoka, Rie'
'Sano, Chiaki'
'Iitani, Kinzo'
'Komatsu, Hiroshi'
'Nagashima, Nobuya'

_publ_section_title
;
 Complexes Between <small>L</small>-Leucine and its Precipitants
;
_journal_issue 5
_journal_name_full 'Acta Crystallographica Section C'
_journal_page_first 637
_journal_page_last 641
_journal_paper_doi 10.1107/S0108270197018106
_journal_volume 54
_journal_year 1998
_chemical_formula_iupac 'C6 H14 N1 O2 1+, C7 H7 O3 S1 1-, H2 O1'
_chemical_formula_moiety 'C13 H21 N O5 S, H2 O'
_chemical_formula_sum 'C13 H23 N O6 S'
_chemical_formula_weight 321.39
_chemical_name_systematic
;
L-leucine 4-methylbenzenesulfonate monohydrate
;
_space_group_crystal_system orthorhombic
_space_group_IT_number 19
_space_group_name_Hall 'P 2ac 2ab'
_space_group_name_H-M_alt 'P 21 21 21'
_atom_type_scat_source IntTabIV
_cell_angle_alpha 90
_cell_angle_beta 90
_cell_angle_gamma 90
_cell_formula_units_Z 4
_cell_length_a 9.866(2)
_cell_length_b 28.201(9)
_cell_length_c 6.250(2)
_cell_measurement_reflns_used 25
_cell_measurement_temperature 298
_cell_measurement_theta_max 40
_cell_measurement_theta_min 30
_cell_volume 1738.9(9)
_computing_cell_refinement 'MSC/AFC Diffractometer Control Software'
_computing_data_collection
;
MSC/AFC Diffractometer Control Software (Molecular Structure
Corporation, 1988)
;
_computing_data_reduction 'MSC/AFC Diffractometer Control Software'
_computing_publication_material 'PLUTO (Motherwell & Clegg, 1978) and ORTEPII (Johnson, 1976)'
_computing_structure_refinement 'ALLS (Lapp & Jacobson, 1979)'
_computing_structure_solution 'MITHRIL (Gilmore, 1984)'
_diffrn_measurement_device 'Rigaku AFC-5S'
_diffrn_measurement_method \w/2\q
_diffrn_radiation_type 'Cu K\a'
_diffrn_radiation_wavelength 1.5418
_diffrn_reflns_limit_h_max 13
_diffrn_reflns_limit_h_min 0
_diffrn_reflns_limit_k_max 36
_diffrn_reflns_limit_k_min 0
_diffrn_reflns_limit_l_max 8
_diffrn_reflns_limit_l_min 0
_diffrn_reflns_number 2115
_diffrn_reflns_theta_max 80
_diffrn_standards_decay_% 0
_diffrn_standards_interval_count 150
_diffrn_standards_number 3
_exptl_absorpt_coefficient_mu 1.875
_exptl_absorpt_correction_T_max 0.693
_exptl_absorpt_correction_T_min 0.575
_exptl_absorpt_correction_type 'empirical via \y scans (North et al., 1968)'
_exptl_crystal_colour colourless
_exptl_crystal_density_diffrn 1.228
_exptl_crystal_description plate
_exptl_crystal_size_max 0.7
_exptl_crystal_size_mid 0.5
_exptl_crystal_size_min 0.2
_refine_diff_density_max 0.23
_refine_diff_density_min -0.35
_refine_ls_extinction_method none
_refine_ls_goodness_of_fit_obs 2.86
_refine_ls_hydrogen_treatment noref
_refine_ls_number_parameters 189
_refine_ls_number_reflns 1806
_refine_ls_R_factor_obs .047
_refine_ls_shift/esd_max 0.04
_refine_ls_structure_factor_coef F
_refine_ls_weighting_details 'w = 1/\s^2^(F)'
_refine_ls_weighting_scheme calc
_refine_ls_wR_factor_obs .055
_reflns_number_observed 1806
_reflns_number_total 2115
_reflns_observed_criterion I>3\s(I)
_cod_data_source_file oa1024.cif
_cod_data_source_block Leu_p-TS
_cod_depositor_comments
;
 Updating space group information and adding the symmetry operation list.

 Antanas Vaitkus,
 2018-06-18

  Adding the _atom_site_type_symbol data item to prevent confusion
  between hydrogen and holmium.

  Andrius Merkys
  2013-10-15

The following automatic conversions were performed:

'_refine_ls_weighting_scheme' value 'w = 1/\s^2^(F)' was changed to
'calc'. New tag '_refine_ls_weighting_details' was created. The value
of the new tag was set to 'w = 1/\s^2^(F)'.

Automatic conversion script
Id: cif_fix_values 3143 2015-03-26 13:38:13Z robertas 
;
_cod_original_cell_volume 1739.0(10)
_cod_database_code 2007258

loop_
_space_group_symop_id
_space_group_symop_operation_xyz
1 x,y,z
2 -x+1/2,-y,z+1/2
3 x+1/2,-y+1/2,-z
4 -x,y+1/2,-z+1/2

loop_
_atom_site_aniso_label
_atom_site_aniso_U_11
_atom_site_aniso_U_22
_atom_site_aniso_U_33
_atom_site_aniso_U_12
_atom_site_aniso_U_13
_atom_site_aniso_U_23
S .0498(5) .0446(5) .0714(7) -.0032(5) -.0094(6) -.0081(6)
O1 .0310(10) .070(2) .071(2) .0000(10) -.008(2) -.008(2)
O2 .141(4) .076(2) .182(5) .041(2) -.114(4) -.057(3)
O3 .072(2) .048(2) .055(2) .0110(10) .002(2) .0030(10)
O4 .155(4) .066(2) .059(2) .005(3) -.049(3) -.015(2)
O5 .052(2) .077(2) .209(5) -.020(2) .027(3) -.041(3)
O6 .061(2) .075(2) .049(2) -.010(2) -.006(2) .003(2)
N .0330(10) .058(2) .045(2) -.0080(10) -.004(2) .006(2)
C1 .030(2) .055(2) .043(2) .005(2) .001(2) .006(2)
C2 .048(2) .048(2) .056(3) .001(2) -.017(2) .000(2)
C3 .041(2) .071(2) .053(2) .004(2) .000(2) .016(2)
C4 .060(3) .064(3) .084(4) .002(2) -.019(3) .020(3)
C5 .145(6) .124(5) .150(7) .044(5) .044(6) .088(5)
C6 .122(5) .108(4) .135(6) .060(4) .052(5) .029(5)
C7 .038(2) .044(2) .053(2) .002(2) -.008(2) -.004(2)
C8 .074(3) .063(3) .057(3) -.002(3) .000(3) -.005(2)
C9 .090(4) .072(3) .065(3) .008(3) -.001(3) -.024(3)
C10 .073(3) .058(3) .097(4) -.004(3) -.014(4) -.016(3)
C11 .086(4) .065(3) .095(4) -.023(3) .019(4) .007(3)
C12 .075(3) .059(3) .065(3) -.009(2) .011(3) -.004(2)
C13 .148(6) .075(4) .183(8) -.029(4) -.002(7) -.045(5)

loop_
_atom_site_type_symbol
_atom_site_label
_atom_site_fract_x
_atom_site_fract_y
_atom_site_fract_z
S S .19781(9) .15745(3) .9470(2)
O O1 .4126(2) .23165(8) .3495(4)
O O2 .5072(4) .16590(10) .2325(6)
O O3 .0961(2) .18872(7) .8584(4)
O O4 .1973(3) .15754(9) 1.1782(4)
O O5 .3296(2) .16735(9) .8577(7)
O O6 .4199(2) .26616(8) -.1562(4)
N N .6319(2) .26295(9) .5349(4)
C C1 .6387(3) .21380(10) .4563(6)
C C2 .5059(3) .20450(10) .3421(6)
C C3 .6652(3) .17980(10) .6422(6)
C C4 .7021(4) .12940(10) .5887(7)
C C5 .7147(6) .1006(2) .7921(9)
C C6 .8318(5) .1259(2) .4626(9)
C C7 .1540(3) .09960(10) .8659(6)
C C8 .1883(4) .08360(10) .6664(6)
C C9 .1493(4) .03850(10) .6073(7)
C C10 .0761(4) .00980(10) .7361(8)
C C11 .0417(4) .02670(10) .9336(8)
C C12 .0805(4) .07170(10) .9992(6)
C C13 .0364(6) -.03990(10) .6686(9)
H H1 .7106 .2112 .3558
H HN1 .7147 .2707 .6041
H HN2 .6183 .2838 .4172
H HO2 .4447 .1599 .2026
H HN3 .5591 .2660 .6326
H H4 .6309 .1160 .5044
H H8 .2373 .1032 .5710
H H9 .1766 .0270 .4714
H H11 -.0101 .0073 1.0273
H H12 .0567 .0829 1.1369
H H31 .7378 .1924 .7239
H H32 .5856 .1787 .7273
H H51 .6334 .1022 .8715
H H52 .7372 .0690 .7604
H H53 .7868 .1142 .8785
H HO61 .3934 .2348 -.1274
H H61 .8521 .0938 .4329
H HO62 .4471 .2757 -.0437
H H62 .8242 .1432 .3330
H H63 .9044 .1393 .5456
H H131 -.0162 -.0544 .7763
H H132 -.0148 -.0383 .5389
H H133 .1161 -.0582 .6433

loop_
_geom_angle_atom_site_label_1
_geom_angle_atom_site_label_2
_geom_angle_atom_site_label_3
_geom_angle
O3 S O4 112.3(2)
O3 S O5 111.1(2)
O3 S C7 106.5(2)
O4 S O5 112.9(3)
O4 S C7 106.8(2)
O5 S C7 106.8(2)
N C1 C2 106.3(3)
N C1 C3 110.2(3)
C2 C1 C3 113.4(3)
O1 C2 O2 124.6(4)
O1 C2 C1 122.4(4)
O2 C2 C1 113.0(4)
C1 C3 C4 117.7(4)
C3 C4 C5 110.0(5)
C3 C4 C6 112.7(4)
C5 C4 C6 109.6(5)
S C7 C8 120.4(3)
S C7 C12 119.4(3)
C8 C7 C12 120.1(4)
C7 C8 C9 118.5(5)
C8 C9 C10 122.8(5)
C9 C10 C11 117.6(5)
C9 C10 C13 121.7(6)
C11 C10 C13 120.7(6)
C10 C11 C12 121.2(5)
C7 C12 C11 119.8(5)

loop_
_geom_bond_atom_site_label_1
_geom_bond_atom_site_label_2
_geom_bond_distance
_geom_bond_publ_flag
S O3 1.447(3) yes
S O4 1.445(3) yes
S O5 1.442(3) yes
S C7 1.763(4) yes
O1 C2 1.200(4) yes
O2 C2 1.285(5) yes
N C1 1.472(4) yes
C1 C2 1.515(5) yes
C1 C3 1.529(5) yes
C3 C4 1.504(6) yes
C4 C5 1.512(8) yes
C4 C6 1.506(7) yes
C7 C8 1.370(6) yes
C7 C12 1.355(6) yes
C8 C9 1.379(6) yes
C9 C10 1.350(7) yes
C10 C11 1.367(7) yes
C10 C13 1.516(6) yes
C11 C12 1.386(6) yes

loop_
_geom_torsion_atom_site_label_1
_geom_torsion_atom_site_label_2
_geom_torsion_atom_site_label_3
_geom_torsion_atom_site_label_4
_geom_torsion
_geom_torsion_publ_flag
S C7 C8 C9 -178.5(4) ?
S C7 C12 C11 177.8(4) ?
O1 C2 C1 N -9.2(6) yes
O1 C2 C1 C3 112.0(5) yes
O2 C2 C1 N 168.3(4) yes
O2 C2 C1 C3 -70.5(5) yes
O3 S C7 C8 81.7(4) ?
O3 S C7 C12 -95.4(4) ?
O4 S C7 C8 -158.2(4) ?
O4 S C7 C12 24.8(4) ?
O5 S C7 C8 -37.1(4) ?
O5 S C7 C12 145.8(4) ?
N C1 C3 C4 -168.4(3) yes
C1 C3 C4 C5 -176.0(5) yes
C1 C3 C4 C6 61.3(6) yes
C2 C1 C3 C4 72.6(5) yes
C7 C8 C9 C10 1.5(8) ?
C7 C12 C11 C10 0.0(8) ?
C8 C7 C12 C11 0.7(7) ?
C8 C9 C10 C11 -0.8(9) ?
C8 C9 C10 C13 -178.9(5) ?
C9 C8 C7 C12 -1.4(7) ?
C9 C10 C11 C12 0.0(9) ?
C12 C11 C10 C13 178.2(5) ?
